data_4084228
loop_
_publ_author_name
'Sriram, Madhavi'
'Zhu, Yuyang'
'Camp, Andrew M.'
'Day, Cynthia S.'
'Jones, Amanda C.'

_publ_section_title
;
 Structure and Dynamic Behavior of Phosphine Gold(I)-Coordinated Enamines:
 Characterization of \a-Metalated Iminium Ions
;
_journal_issue 16
_journal_name_full Organometallics
_journal_page_first 4157
_journal_paper_doi 10.1021/om500670z
_journal_volume 33
_journal_year 2014
_chemical_formula_sum 'C30 H46 Au F6 N P Sb'
_chemical_formula_weight 884.36
_chemical_name_systematic
; 
 ? 
;
_space_group_IT_number 2
_symmetry_cell_setting triclinic
_symmetry_space_group_name_Hall '-P 1'
_symmetry_space_group_name_H-M 'P -1'
_atom_sites_solution_hydrogens geom
_atom_sites_solution_primary direct
_atom_sites_solution_secondary difmap
_audit_creation_method SHELXTL
_cell_angle_alpha 78.7540(10)
_cell_angle_beta 68.3710(10)
_cell_angle_gamma 80.1900(10)
_cell_formula_units_Z 2
_cell_length_a 11.9415(10)
_cell_length_b 12.4737(10)
_cell_length_c 12.6011(10)
_cell_measurement_reflns_used 8739
_cell_measurement_temperature 193(2)
_cell_measurement_theta_max 29.28
_cell_measurement_theta_min 3.69
_cell_volume 1701.3(2)
_computing_cell_refinement 'Bruker SAINT'
_computing_data_collection 'Bruker SMART'
_computing_data_reduction 'Bruker SAINT'
_computing_molecular_graphics 'Bruker APEX2'
_computing_publication_material 'Bruker APEX2'
_computing_structure_refinement 'Bruker APEX2'
_computing_structure_solution 'Bruker APEX2'
_diffrn_ambient_temperature 193(2)
_diffrn_measured_fraction_theta_full 0.979
_diffrn_measured_fraction_theta_max 0.979
_diffrn_measurement_device_type 'Bruker APEX CCD'
_diffrn_measurement_method '\f and \w scans'
_diffrn_radiation_monochromator graphite
_diffrn_radiation_source 'fine-focus sealed tube'
_diffrn_radiation_type MoK\a
_diffrn_radiation_wavelength 0.71073
_diffrn_reflns_av_R_equivalents 0.0333
_diffrn_reflns_av_sigmaI/netI 0.0418
_diffrn_reflns_limit_h_max 16
_diffrn_reflns_limit_h_min -16
_diffrn_reflns_limit_k_max 17
_diffrn_reflns_limit_k_min -17
_diffrn_reflns_limit_l_max 17
_diffrn_reflns_limit_l_min -17
_diffrn_reflns_number 24741
_diffrn_reflns_theta_full 30.05
_diffrn_reflns_theta_max 30.05
_diffrn_reflns_theta_min 3.53
_exptl_absorpt_coefficient_mu 5.200
_exptl_absorpt_correction_T_max 0.6811
_exptl_absorpt_correction_T_min 0.4383
_exptl_absorpt_correction_type multi-scan
_exptl_absorpt_process_details
;
 Data were corrected for absorption effects using the 
 multi-scan technique (SADABS). The ratio of minimum
 to maximum apparent transmission was 0.689.  The
 calculated minimum and maximum transmission
 coefficients (based on crystal size) are 0.438 and 0.681. 
;
_exptl_crystal_colour colourless
_exptl_crystal_density_diffrn 1.726
_exptl_crystal_density_method 'not measured'
_exptl_crystal_description triangular-plate
_exptl_crystal_F_000 864
_exptl_crystal_size_max 0.19
_exptl_crystal_size_mid 0.19
_exptl_crystal_size_min 0.08
_refine_diff_density_max 1.724
_refine_diff_density_min -0.984
_refine_diff_density_rms 0.117
_refine_ls_extinction_method none
_refine_ls_goodness_of_fit_ref 1.023
_refine_ls_hydrogen_treatment mixed
_refine_ls_matrix_type full
_refine_ls_number_parameters 377
_refine_ls_number_reflns 9785
_refine_ls_number_restraints 0
_refine_ls_restrained_S_all 1.023
_refine_ls_R_factor_all 0.0427
_refine_ls_R_factor_gt 0.0322
_refine_ls_shift/su_max 0.001
_refine_ls_shift/su_mean 0.000
_refine_ls_structure_factor_coef Fsqd
_refine_ls_weighting_details 'calc w=1/[\s^2^(Fo^2^)+(0.0364P)^2^+0.0000P] where P=(Fo^2^+2Fc^2^)/3'
_refine_ls_weighting_scheme calc
_refine_ls_wR_factor_gt 0.0712
_refine_ls_wR_factor_ref 0.0756
_reflns_number_gt 8196
_reflns_number_total 9785
_reflns_threshold_expression >2sigma(I)
_cod_data_source_file om500670z_si_003.cif
_cod_data_source_block a27t_1
_cod_depositor_comments
;
The following automatic conversions were performed:

'_symmetry_cell_setting' value 'Triclinic' changed to 'triclinic'
according to
/usr/data/users/saulius/crontab/automatic-downloads/rss-feeds/ACS/lib/dictionaries/cif_core.dic
dictionary named 'cif_core.dic' version 2.4.2 from
2011-04-26.

'_exptl_absorpt_correction_type' value 'Multi-scan'
changed to 'multi-scan' according to
/usr/data/users/saulius/crontab/automatic-downloads/rss-feeds/ACS/lib/dictionaries/cif_core.dic
dictionary named 'cif_core.dic' version 2.4.2 from 2011-04-26.

Automatic conversion script
Id: cif_fix_values 2281 2013-09-26 08:29:07Z andrius 

 Adding full bibliography for 4084228--4084232.cif.
;
_cod_original_sg_symbol_H-M P-1
_cod_database_code 4084228

loop_
_symmetry_equiv_pos_as_xyz
'x, y, z'
'-x, -y, -z'

loop_
_atom_site_label
_atom_site_type_symbol
_atom_site_fract_x
_atom_site_fract_y
_atom_site_fract_z
_atom_site_U_iso_or_equiv
_atom_site_adp_type
_atom_site_occupancy
_atom_site_symmetry_multiplicity
_atom_site_calc_flag
_atom_site_refinement_flags
Au1 Au 0.046182(11) 0.187972(10) 0.353130(10) 0.03343(5) Uani 1 1 d .
P1 P -0.09057(8) 0.31844(7) 0.29991(7) 0.03577(19) Uani 1 1 d .
N1 N 0.3431(3) 0.1914(3) 0.3336(3) 0.0432(7) Uani 1 1 d .
C1 C -0.0124(4) 0.4464(3) 0.2307(3) 0.0491(9) Uani 1 1 d .
C2 C 0.0155(5) 0.4932(4) 0.3212(5) 0.0732(14) Uani 1 1 d .
H2A H 0.0657 0.5537 0.2831 0.110 Uiso 1 1 calc R
H2B H 0.0591 0.4352 0.3604 0.110 Uiso 1 1 calc R
H2C H -0.0605 0.5205 0.3778 0.110 Uiso 1 1 calc R
C3 C -0.0811(5) 0.5374(3) 0.1700(4) 0.0661(13) Uani 1 1 d .
H3A H -0.0327 0.5995 0.1352 0.099 Uiso 1 1 calc R
H3B H -0.1588 0.5619 0.2264 0.099 Uiso 1 1 calc R
H3C H -0.0958 0.5088 0.1097 0.099 Uiso 1 1 calc R
C4 C 0.1072(4) 0.4081(3) 0.1400(4) 0.0554(10) Uani 1 1 d .
H4A H 0.1505 0.4719 0.0969 0.083 Uiso 1 1 calc R
H4B H 0.0902 0.3709 0.0868 0.083 Uiso 1 1 calc R
H4C H 0.1572 0.3571 0.1785 0.083 Uiso 1 1 calc R
C5 C -0.2285(4) 0.3350(4) 0.4332(3) 0.0554(11) Uani 1 1 d .
C6 C -0.3145(5) 0.4400(5) 0.4300(4) 0.089(2) Uani 1 1 d .
H6A H -0.3807 0.4403 0.5045 0.134 Uiso 1 1 calc R
H6B H -0.3477 0.4433 0.3689 0.134 Uiso 1 1 calc R
H6C H -0.2702 0.5039 0.4145 0.134 Uiso 1 1 calc R
C7 C -0.1850(5) 0.3298(5) 0.5348(3) 0.0735(15) Uani 1 1 d .
H7A H -0.2549 0.3293 0.6067 0.110 Uiso 1 1 calc R
H7B H -0.1425 0.3941 0.5231 0.110 Uiso 1 1 calc R
H7C H -0.1298 0.2627 0.5394 0.110 Uiso 1 1 calc R
C8 C -0.2965(5) 0.2347(5) 0.4541(4) 0.0774(15) Uani 1 1 d .
H8A H -0.3629 0.2331 0.5286 0.116 Uiso 1 1 calc R
H8B H -0.2405 0.1675 0.4547 0.116 Uiso 1 1 calc R
H8C H -0.3293 0.2395 0.3925 0.116 Uiso 1 1 calc R
C9 C -0.1425(3) 0.2854(3) 0.1918(3) 0.0349(7) Uani 1 1 d .
C10 C -0.0916(3) 0.1933(3) 0.1335(3) 0.0340(7) Uani 1 1 d .
C11 C -0.1348(4) 0.1768(3) 0.0499(4) 0.0514(10) Uani 1 1 d .
H11 H -0.0996 0.1161 0.0089 0.062 Uiso 1 1 calc R
C12 C -0.2278(4) 0.2469(4) 0.0253(4) 0.0574(11) Uani 1 1 d .
H12 H -0.2566 0.2330 -0.0312 0.069 Uiso 1 1 calc R
C13 C -0.2787(4) 0.3360(3) 0.0817(3) 0.0479(9) Uani 1 1 d .
H13 H -0.3425 0.3843 0.0648 0.057 Uiso 1 1 calc R
C14 C -0.2356(3) 0.3548(3) 0.1637(3) 0.0424(8) Uani 1 1 d .
H14 H -0.2706 0.4171 0.2024 0.051 Uiso 1 1 calc R
C15 C 0.0082(3) 0.1091(3) 0.1522(3) 0.0335(7) Uani 1 1 d .
C16 C 0.1266(3) 0.1136(3) 0.0764(3) 0.0419(8) Uani 1 1 d .
H16 H 0.1470 0.1740 0.0165 0.050 Uiso 1 1 calc R
C17 C 0.2159(3) 0.0286(4) 0.0888(4) 0.0517(10) Uani 1 1 d .
H17 H 0.2969 0.0313 0.0368 0.062 Uiso 1 1 calc R
C18 C 0.1871(4) -0.0589(3) 0.1759(4) 0.0541(11) Uani 1 1 d .
H18 H 0.2483 -0.1161 0.1839 0.065 Uiso 1 1 calc R
C19 C 0.0708(4) -0.0634(3) 0.2507(4) 0.0502(10) Uani 1 1 d .
H19 H 0.0511 -0.1240 0.3106 0.060 Uiso 1 1 calc R
C20 C -0.0188(3) 0.0199(3) 0.2395(3) 0.0416(8) Uani 1 1 d .
H20 H -0.0995 0.0162 0.2921 0.050 Uiso 1 1 calc R
C21 C 0.1779(3) 0.0771(3) 0.4078(3) 0.0356(7) Uani 1 1 d .
H21A H 0.216(4) 0.030(3) 0.351(3) 0.043 Uiso 1 1 d .
H21B H 0.132(3) 0.034(3) 0.485(3) 0.043 Uiso 1 1 d .
C22 C 0.2482(3) 0.1535(3) 0.4188(3) 0.0343(7) Uani 1 1 d .
C23 C 0.2098(3) 0.1927(3) 0.5326(3) 0.0409(8) Uani 1 1 d .
H23 H 0.1485 0.2530 0.5476 0.049 Uiso 1 1 calc R
C24 C 0.2559(4) 0.1487(4) 0.6143(3) 0.0513(10) Uani 1 1 d .
C25 C 0.2075(5) 0.1863(5) 0.7307(4) 0.0760(15) Uani 1 1 d .
H25A H 0.1343 0.2379 0.7369 0.114 Uiso 1 1 calc R
H25B H 0.2689 0.2230 0.7401 0.114 Uiso 1 1 calc R
H25C H 0.1876 0.1227 0.7910 0.114 Uiso 1 1 calc R
C26 C 0.3560(5) 0.0598(5) 0.5972(5) 0.0889(19) Uani 1 1 d .
H26A H 0.3822 0.0431 0.5183 0.133 Uiso 1 1 calc R
H26B H 0.3286 -0.0059 0.6520 0.133 Uiso 1 1 calc R
H26C H 0.4239 0.0830 0.6099 0.133 Uiso 1 1 calc R
C27 C 0.4100(4) 0.2765(4) 0.3424(4) 0.0653(13) Uani 1 1 d .
H27A H 0.4958 0.2654 0.2918 0.078 Uiso 1 1 calc R
H27B H 0.4077 0.2695 0.4228 0.078 Uiso 1 1 calc R
C28 C 0.3561(6) 0.3895(4) 0.3079(6) 0.0898(18) Uani 1 1 d .
H28A H 0.4070 0.4440 0.3066 0.135 Uiso 1 1 calc R
H28B H 0.2745 0.4040 0.3636 0.135 Uiso 1 1 calc R
H28C H 0.3517 0.3945 0.2310 0.135 Uiso 1 1 calc R
C29 C 0.3810(4) 0.1595(3) 0.2177(3) 0.0484(9) Uani 1 1 d .
H29A H 0.4189 0.2207 0.1594 0.058 Uiso 1 1 calc R
H29B H 0.3086 0.1472 0.2031 0.058 Uiso 1 1 calc R
C30 C 0.4703(5) 0.0561(4) 0.2034(4) 0.0682(13) Uani 1 1 d .
H30A H 0.4889 0.0361 0.1268 0.102 Uiso 1 1 calc R
H30B H 0.4345 -0.0041 0.2626 0.102 Uiso 1 1 calc R
H30C H 0.5450 0.0697 0.2114 0.102 Uiso 1 1 calc R
Sb1 Sb 0.52837(2) -0.305814(19) 0.13952(2) 0.04054(6) Uani 1 1 d .
F1 F 0.5635(3) -0.3767(2) 0.0122(3) 0.0812(8) Uani 1 1 d .
F2 F 0.6911(3) -0.2866(3) 0.0937(3) 0.0976(11) Uani 1 1 d .
F3 F 0.4993(4) -0.1724(2) 0.0529(2) 0.1019(12) Uani 1 1 d .
F4 F 0.3657(2) -0.3275(3) 0.1856(3) 0.0823(9) Uani 1 1 d .
F5 F 0.5567(3) -0.4370(2) 0.2285(3) 0.0862(9) Uani 1 1 d .
F6 F 0.4946(3) -0.2337(3) 0.2656(2) 0.0904(10) Uani 1 1 d .

loop_
_atom_site_aniso_label
_atom_site_aniso_U_11
_atom_site_aniso_U_22
_atom_site_aniso_U_33
_atom_site_aniso_U_23
_atom_site_aniso_U_13
_atom_site_aniso_U_12
Au1 0.03672(7) 0.03733(7) 0.02928(7) -0.00589(5) -0.01672(5) 0.00128(5)
P1 0.0409(5) 0.0408(4) 0.0265(4) -0.0095(3) -0.0160(4) 0.0086(4)
N1 0.0407(17) 0.0563(18) 0.0362(16) -0.0060(13) -0.0169(13) -0.0074(14)
C1 0.068(3) 0.0379(19) 0.050(2) -0.0072(16) -0.033(2) -0.0009(18)
C2 0.109(4) 0.059(3) 0.077(3) -0.021(2) -0.059(3) -0.004(3)
C3 0.098(4) 0.041(2) 0.072(3) 0.000(2) -0.051(3) 0.000(2)
C4 0.065(3) 0.051(2) 0.050(2) 0.0007(18) -0.020(2) -0.015(2)
C5 0.049(2) 0.083(3) 0.0266(17) -0.0156(18) -0.0128(16) 0.021(2)
C6 0.078(4) 0.127(5) 0.052(3) -0.038(3) -0.028(3) 0.061(3)
C7 0.071(3) 0.114(4) 0.030(2) -0.024(2) -0.021(2) 0.026(3)
C8 0.055(3) 0.122(5) 0.042(2) -0.010(3) -0.003(2) -0.006(3)
C9 0.0398(18) 0.0383(17) 0.0294(15) -0.0032(13) -0.0180(14) 0.0004(14)
C10 0.0368(17) 0.0369(16) 0.0284(15) -0.0040(13) -0.0124(13) -0.0026(13)
C11 0.063(3) 0.050(2) 0.056(2) -0.0205(18) -0.037(2) 0.0047(19)
C12 0.068(3) 0.063(3) 0.063(3) -0.024(2) -0.046(2) 0.006(2)
C13 0.047(2) 0.057(2) 0.047(2) -0.0056(17) -0.0303(18) 0.0057(17)
C14 0.046(2) 0.0462(19) 0.0366(18) -0.0127(15) -0.0190(16) 0.0087(16)
C15 0.0352(17) 0.0370(16) 0.0312(16) -0.0104(13) -0.0140(14) -0.0001(13)
C16 0.043(2) 0.0460(19) 0.0371(18) -0.0132(15) -0.0098(15) -0.0077(16)
C17 0.0313(18) 0.073(3) 0.058(2) -0.038(2) -0.0137(17) 0.0046(18)
C18 0.058(3) 0.050(2) 0.072(3) -0.033(2) -0.040(2) 0.0179(19)
C19 0.063(3) 0.0364(18) 0.062(3) -0.0052(17) -0.038(2) 0.0026(17)
C20 0.043(2) 0.0376(18) 0.047(2) -0.0040(15) -0.0198(17) -0.0054(15)
C21 0.0419(19) 0.0328(16) 0.0361(17) -0.0061(14) -0.0204(15) 0.0025(14)
C22 0.0362(17) 0.0381(17) 0.0326(16) -0.0050(13) -0.0178(14) -0.0007(13)
C23 0.044(2) 0.0432(19) 0.0407(19) -0.0123(15) -0.0177(16) -0.0058(15)
C24 0.053(2) 0.071(3) 0.039(2) -0.0108(18) -0.0205(18) -0.020(2)
C25 0.095(4) 0.103(4) 0.046(3) -0.024(3) -0.027(3) -0.031(3)
C26 0.070(3) 0.136(5) 0.065(3) -0.017(3) -0.043(3) 0.026(3)
C27 0.061(3) 0.095(4) 0.050(2) -0.005(2) -0.021(2) -0.038(3)
C28 0.107(5) 0.066(3) 0.107(5) -0.008(3) -0.038(4) -0.042(3)
C29 0.046(2) 0.063(2) 0.0329(18) -0.0039(17) -0.0146(16) 0.0007(18)
C30 0.068(3) 0.083(3) 0.044(2) -0.012(2) -0.020(2) 0.021(2)
Sb1 0.03994(13) 0.04175(13) 0.03348(12) -0.00121(9) -0.00830(10) -0.00234(10)
F1 0.091(2) 0.0824(19) 0.0731(19) -0.0403(15) -0.0202(16) -0.0038(16)
F2 0.0572(17) 0.151(3) 0.082(2) -0.029(2) 0.0028(15) -0.051(2)
F3 0.168(3) 0.0521(15) 0.0551(17) 0.0124(13) -0.024(2) 0.0123(18)
F4 0.0382(14) 0.128(3) 0.0725(19) 0.0004(17) -0.0196(13) -0.0024(15)
F5 0.0768(19) 0.0695(17) 0.101(2) 0.0286(16) -0.0425(17) 0.0033(15)
F6 0.117(3) 0.105(2) 0.0426(15) -0.0280(15) -0.0086(16) -0.018(2)

loop_
_atom_type_symbol
_atom_type_description
_atom_type_scat_dispersion_real
_atom_type_scat_dispersion_imag
_atom_type_scat_source
C C 0.0033 0.0016 'International Tables Vol C Tables 4.2.6.8 and 6.1.1.4'
H H 0.0000 0.0000 'International Tables Vol C Tables 4.2.6.8 and 6.1.1.4'
N N 0.0061 0.0033 'International Tables Vol C Tables 4.2.6.8 and 6.1.1.4'
F F 0.0171 0.0103 'International Tables Vol C Tables 4.2.6.8 and 6.1.1.4'
P P 0.1023 0.0942 'International Tables Vol C Tables 4.2.6.8 and 6.1.1.4'
Sb Sb -0.5866 1.5461 'International Tables Vol C Tables 4.2.6.8 and 6.1.1.4'
Au Au -2.0133 8.8022 'International Tables Vol C Tables 4.2.6.8 and 6.1.1.4'

loop_
_geom_angle_atom_site_label_1
_geom_angle_atom_site_label_2
_geom_angle_atom_site_label_3
_geom_angle
C21 Au1 P1 175.15(10)
C9 P1 C1 105.27(16)
C9 P1 C5 106.95(18)
C1 P1 C5 114.8(2)
C9 P1 Au1 115.39(11)
C1 P1 Au1 107.30(13)
C5 P1 Au1 107.36(12)
C22 N1 C29 121.4(3)
C22 N1 C27 123.4(3)
C29 N1 C27 114.9(3)
C4 C1 C3 108.3(4)
C4 C1 C2 109.0(4)
C3 C1 C2 109.2(3)
C4 C1 P1 105.1(3)
C3 C1 P1 115.4(3)
C2 C1 P1 109.6(3)
C1 C2 H2A 109.5
C1 C2 H2B 109.5
H2A C2 H2B 109.5
C1 C2 H2C 109.5
H2A C2 H2C 109.5
H2B C2 H2C 109.5
C1 C3 H3A 109.5
C1 C3 H3B 109.5
H3A C3 H3B 109.5
C1 C3 H3C 109.5
H3A C3 H3C 109.5
H3B C3 H3C 109.5
C1 C4 H4A 109.5
C1 C4 H4B 109.5
H4A C4 H4B 109.5
C1 C4 H4C 109.5
H4A C4 H4C 109.5
H4B C4 H4C 109.5
C6 C5 C8 109.7(4)
C6 C5 C7 107.6(4)
C8 C5 C7 108.6(4)
C6 C5 P1 117.0(3)
C8 C5 P1 105.7(3)
C7 C5 P1 107.9(3)
C5 C6 H6A 109.5
C5 C6 H6B 109.5
H6A C6 H6B 109.5
C5 C6 H6C 109.5
H6A C6 H6C 109.5
H6B C6 H6C 109.5
C5 C7 H7A 109.5
C5 C7 H7B 109.5
H7A C7 H7B 109.5
C5 C7 H7C 109.5
H7A C7 H7C 109.5
H7B C7 H7C 109.5
C5 C8 H8A 109.5
C5 C8 H8B 109.5
H8A C8 H8B 109.5
C5 C8 H8C 109.5
H8A C8 H8C 109.5
H8B C8 H8C 109.5
C14 C9 C10 118.0(3)
C14 C9 P1 119.0(3)
C10 C9 P1 122.9(2)
C11 C10 C9 118.7(3)
C11 C10 C15 115.4(3)
C9 C10 C15 125.9(3)
C12 C11 C10 121.5(4)
C12 C11 H11 119.2
C10 C11 H11 119.2
C13 C12 C11 120.4(4)
C13 C12 H12 119.8
C11 C12 H12 119.8
C12 C13 C14 118.9(3)
C12 C13 H13 120.5
C14 C13 H13 120.5
C13 C14 C9 122.4(3)
C13 C14 H14 118.8
C9 C14 H14 118.8
C16 C15 C20 118.9(3)
C16 C15 C10 120.6(3)
C20 C15 C10 120.3(3)
C15 C16 C17 119.6(3)
C15 C16 H16 120.2
C17 C16 H16 120.2
C18 C17 C16 120.5(4)
C18 C17 H17 119.8
C16 C17 H17 119.8
C19 C18 C17 120.1(4)
C19 C18 H18 120.0
C17 C18 H18 120.0
C18 C19 C20 120.2(4)
C18 C19 H19 119.9
C20 C19 H19 119.9
C19 C20 C15 120.7(4)
C19 C20 H20 119.6
C15 C20 H20 119.6
C22 C21 Au1 100.2(2)
C22 C21 H21A 118(2)
Au1 C21 H21A 107(2)
C22 C21 H21B 113(2)
Au1 C21 H21B 107(2)
H21A C21 H21B 111(3)
N1 C22 C21 123.5(3)
N1 C22 C23 119.2(3)
C21 C22 C23 117.3(3)
C24 C23 C22 124.1(4)
C24 C23 H23 118.0
C22 C23 H23 118.0
C23 C24 C26 122.2(4)
C23 C24 C25 121.7(4)
C26 C24 C25 116.0(4)
C24 C25 H25A 109.5
C24 C25 H25B 109.5
H25A C25 H25B 109.5
C24 C25 H25C 109.5
H25A C25 H25C 109.5
H25B C25 H25C 109.5
C24 C26 H26A 109.5
C24 C26 H26B 109.5
H26A C26 H26B 109.5
C24 C26 H26C 109.5
H26A C26 H26C 109.5
H26B C26 H26C 109.5
N1 C27 C28 111.1(4)
N1 C27 H27A 109.4
C28 C27 H27A 109.4
N1 C27 H27B 109.4
C28 C27 H27B 109.4
H27A C27 H27B 108.0
C27 C28 H28A 109.5
C27 C28 H28B 109.5
H28A C28 H28B 109.5
C27 C28 H28C 109.5
H28A C28 H28C 109.5
H28B C28 H28C 109.5
N1 C29 C30 112.7(3)
N1 C29 H29A 109.1
C30 C29 H29A 109.1
N1 C29 H29B 109.1
C30 C29 H29B 109.1
H29A C29 H29B 107.8
C29 C30 H30A 109.5
C29 C30 H30B 109.5
H30A C30 H30B 109.5
C29 C30 H30C 109.5
H30A C30 H30C 109.5
H30B C30 H30C 109.5
F5 Sb1 F2 89.03(15)
F5 Sb1 F3 178.74(15)
F2 Sb1 F3 90.95(18)
F5 Sb1 F6 89.02(15)
F2 Sb1 F6 90.10(15)
F3 Sb1 F6 89.72(14)
F5 Sb1 F1 91.42(15)
F2 Sb1 F1 89.34(14)
F3 Sb1 F1 89.83(14)
F6 Sb1 F1 179.28(14)
F5 Sb1 F4 90.20(13)
F2 Sb1 F4 179.10(16)
F3 Sb1 F4 89.83(16)
F6 Sb1 F4 90.36(15)
F1 Sb1 F4 90.21(14)

loop_
_geom_bond_atom_site_label_1
_geom_bond_atom_site_label_2
_geom_bond_distance
Au1 C21 2.133(3)
Au1 P1 2.2893(8)
P1 C9 1.828(3)
P1 C1 1.883(4)
P1 C5 1.886(4)
N1 C22 1.321(4)
N1 C29 1.474(5)
N1 C27 1.477(5)
C1 C4 1.533(6)
C1 C3 1.533(5)
C1 C2 1.535(6)
C2 H2A 0.9800
C2 H2B 0.9800
C2 H2C 0.9800
C3 H3A 0.9800
C3 H3B 0.9800
C3 H3C 0.9800
C4 H4A 0.9800
C4 H4B 0.9800
C4 H4C 0.9800
C5 C6 1.523(6)
C5 C8 1.534(7)
C5 C7 1.536(6)
C6 H6A 0.9800
C6 H6B 0.9800
C6 H6C 0.9800
C7 H7A 0.9800
C7 H7B 0.9800
C7 H7C 0.9800
C8 H8A 0.9800
C8 H8B 0.9800
C8 H8C 0.9800
C9 C14 1.397(5)
C9 C10 1.411(5)
C10 C11 1.392(5)
C10 C15 1.504(4)
C11 C12 1.383(5)
C11 H11 0.9500
C12 C13 1.368(6)
C12 H12 0.9500
C13 C14 1.384(5)
C13 H13 0.9500
C14 H14 0.9500
C15 C16 1.388(5)
C15 C20 1.391(5)
C16 C17 1.399(5)
C16 H16 0.9500
C17 C18 1.377(6)
C17 H17 0.9500
C18 C19 1.365(6)
C18 H18 0.9500
C19 C20 1.386(5)
C19 H19 0.9500
C20 H20 0.9500
C21 C22 1.429(5)
C21 H21A 0.94(4)
C21 H21B 1.02(4)
C22 C23 1.490(5)
C23 C24 1.326(5)
C23 H23 0.9500
C24 C26 1.468(6)
C24 C25 1.502(6)
C25 H25A 0.9800
C25 H25B 0.9800
C25 H25C 0.9800
C26 H26A 0.9800
C26 H26B 0.9800
C26 H26C 0.9800
C27 C28 1.499(7)
C27 H27A 0.9900
C27 H27B 0.9900
C28 H28A 0.9800
C28 H28B 0.9800
C28 H28C 0.9800
C29 C30 1.521(6)
C29 H29A 0.9900
C29 H29B 0.9900
C30 H30A 0.9800
C30 H30B 0.9800
C30 H30C 0.9800
Sb1 F5 1.850(2)
Sb1 F2 1.856(3)
Sb1 F3 1.859(2)
Sb1 F6 1.860(3)
Sb1 F1 1.860(3)
Sb1 F4 1.863(3)

loop_
_geom_torsion_atom_site_label_1
_geom_torsion_atom_site_label_2
_geom_torsion_atom_site_label_3
_geom_torsion_atom_site_label_4
_geom_torsion
C21 Au1 P1 C9 159.5(12)
C21 Au1 P1 C1 42.6(13)
C21 Au1 P1 C5 -81.4(13)
C9 P1 C1 C4 -72.8(3)
C5 P1 C1 C4 169.9(3)
Au1 P1 C1 C4 50.6(3)
C9 P1 C1 C3 46.4(4)
C5 P1 C1 C3 -71.0(4)
Au1 P1 C1 C3 169.8(3)
C9 P1 C1 C2 170.2(3)
C5 P1 C1 C2 52.8(4)
Au1 P1 C1 C2 -66.4(3)
C9 P1 C5 C6 -74.5(4)
C1 P1 C5 C6 41.9(4)
Au1 P1 C5 C6 161.2(4)
C9 P1 C5 C8 48.0(3)
C1 P1 C5 C8 164.4(3)
Au1 P1 C5 C8 -76.4(3)
C9 P1 C5 C7 164.0(3)
C1 P1 C5 C7 -79.6(4)
Au1 P1 C5 C7 39.7(4)
C1 P1 C9 C14 -68.8(3)
C5 P1 C9 C14 53.8(3)
Au1 P1 C9 C14 173.1(2)
C1 P1 C9 C10 110.2(3)
C5 P1 C9 C10 -127.2(3)
Au1 P1 C9 C10 -7.8(3)
C14 C9 C10 C11 1.0(5)
P1 C9 C10 C11 -178.0(3)
C14 C9 C10 C15 -179.5(3)
P1 C9 C10 C15 1.4(5)
C9 C10 C11 C12 -1.6(6)
C15 C10 C11 C12 178.9(4)
C10 C11 C12 C13 1.1(7)
C11 C12 C13 C14 -0.1(7)
C12 C13 C14 C9 -0.5(6)
C10 C9 C14 C13 0.0(6)
P1 C9 C14 C13 179.1(3)
C11 C10 C15 C16 78.9(4)
C9 C10 C15 C16 -100.6(4)
C11 C10 C15 C20 -95.2(4)
C9 C10 C15 C20 85.4(4)
C20 C15 C16 C17 0.4(5)
C10 C15 C16 C17 -173.8(3)
C15 C16 C17 C18 -0.4(5)
C16 C17 C18 C19 0.3(6)
C17 C18 C19 C20 -0.1(6)
C18 C19 C20 C15 0.1(6)
C16 C15 C20 C19 -0.3(5)
C10 C15 C20 C19 173.9(3)
P1 Au1 C21 C22 -16.9(14)
C29 N1 C22 C21 2.2(5)
C27 N1 C22 C21 175.2(3)
C29 N1 C22 C23 -176.9(3)
C27 N1 C22 C23 -3.8(5)
Au1 C21 C22 N1 -89.8(3)
Au1 C21 C22 C23 89.3(3)
N1 C22 C23 C24 -85.6(5)
C21 C22 C23 C24 95.3(4)
C22 C23 C24 C26 3.8(7)
C22 C23 C24 C25 -175.5(4)
C22 N1 C27 C28 -88.9(5)
C29 N1 C27 C28 84.6(5)
C22 N1 C29 C30 -89.3(5)
C27 N1 C29 C30 97.1(5)
